data_2219363
loop_
_publ_author_name
'Liu, Yin-hong'
'Li, Fang-shi'
'Li, Yi'

_publ_section_title <i>N</i>-{[2,5-Dichloro-4-(1,1,2,3,3,3-hexafluoropropoxy)phenyl]aminocarbonyl}-2,6-difluorobenzamide
_journal_coeditor_code HK2510
_journal_issue 9
_journal_name_full 'Acta Crystallographica Section E'
_journal_page_first o1756
_journal_paper_doi 10.1107/S1600536808025506
_journal_volume 64
_journal_year 2008
_chemical_formula_iupac 'C17 H8 Cl2 F8 N2 O3'
_chemical_formula_moiety 'C17 H8 Cl2 F8 N2 O3'
_chemical_formula_sum 'C17 H8 Cl2 F8 N2 O3'
_chemical_formula_weight 511.15
_chemical_name_systematic
;<i>N</i>-{[2,5-Dichloro-4-(1,1,2,3,3,3-hexafluoropropoxy)phenyl]aminocarbonyl}-
2,6-difluorobenzamide
;
_space_group_IT_number 14
_symmetry_cell_setting monoclinic
_symmetry_space_group_name_Hall '-P 2yn'
_symmetry_space_group_name_H-M 'P 1 21/n 1'
_atom_sites_solution_hydrogens geom
_atom_sites_solution_primary direct
_atom_sites_solution_secondary difmap
_audit_creation_method SHELXL-97
_cell_angle_alpha 90.00
_cell_angle_beta 108.77(3)
_cell_angle_gamma 90.00
_cell_formula_units_Z 4
_cell_length_a 9.2300(18)
_cell_length_b 16.404(3)
_cell_length_c 14.074(3)
_cell_measurement_reflns_used 25
_cell_measurement_temperature 294(2)
_cell_measurement_theta_max 12
_cell_measurement_theta_min 9
_cell_volume 2017.6(8)
_computing_cell_refinement 'CAD-4 Software (Enraf--Nonius, 1989)'
_computing_data_collection 'CAD-4 Software (Enraf--Nonius, 1989)'
_computing_data_reduction 'XCAD4 (Harms & Wocadlo, 1995)'
_computing_molecular_graphics 'ORTEP-3 for Windows (Farrugia, 1997)'
_computing_publication_material 'SHELXTL (Sheldrick, 2008)'
_computing_structure_refinement 'SHELXL97 (Sheldrick, 2008)'
_computing_structure_solution 'SHELXS97 (Sheldrick, 2008)'
_diffrn_ambient_temperature 294(2)
_diffrn_measured_fraction_theta_full 0.999
_diffrn_measured_fraction_theta_max 0.999
_diffrn_measurement_device_type 'Enraf--Nonius CAD-4'
_diffrn_measurement_method \w/2\q
_diffrn_radiation_monochromator graphite
_diffrn_radiation_source 'fine-focus sealed tube'
_diffrn_radiation_type MoK\a
_diffrn_radiation_wavelength 0.71073
_diffrn_reflns_av_R_equivalents 0.0000
_diffrn_reflns_av_sigmaI/netI 0.0651
_diffrn_reflns_limit_h_max 10
_diffrn_reflns_limit_h_min -11
_diffrn_reflns_limit_k_max 19
_diffrn_reflns_limit_k_min 0
_diffrn_reflns_limit_l_max 16
_diffrn_reflns_limit_l_min 0
_diffrn_reflns_number 3609
_diffrn_reflns_theta_full 25.17
_diffrn_reflns_theta_max 25.17
_diffrn_reflns_theta_min 1.97
_diffrn_standards_decay_% 0
_diffrn_standards_interval_count 200
_diffrn_standards_number 3
_exptl_absorpt_coefficient_mu 0.417
_exptl_absorpt_correction_T_max 0.9212
_exptl_absorpt_correction_T_min 0.8508
_exptl_absorpt_correction_type psi-scan
_exptl_absorpt_process_details '(North <i>et al.</i>,  1968)'
_exptl_crystal_colour colorless
_exptl_crystal_density_diffrn 1.683
_exptl_crystal_density_method 'not measured'
_exptl_crystal_description block
_exptl_crystal_F_000 1016
_exptl_crystal_size_max 0.40
_exptl_crystal_size_mid 0.30
_exptl_crystal_size_min 0.20
_refine_diff_density_max 0.424
_refine_diff_density_min -0.345
_refine_ls_extinction_method none
_refine_ls_goodness_of_fit_ref 1.086
_refine_ls_hydrogen_treatment constr
_refine_ls_matrix_type full
_refine_ls_number_parameters 283
_refine_ls_number_reflns 3609
_refine_ls_number_restraints 96
_refine_ls_restrained_S_all 1.084
_refine_ls_R_factor_all 0.1520
_refine_ls_R_factor_gt 0.0856
_refine_ls_shift/su_max 0.001
_refine_ls_shift/su_mean 0.000
_refine_ls_structure_factor_coef Fsqd
_refine_ls_weighting_details 'calc w=1/[\s^2^(Fo^2^)+(0.1258P)^2^+1.1819P] where P=(Fo^2^+2Fc^2^)/3'
_refine_ls_weighting_scheme calc
_refine_ls_wR_factor_gt 0.2068
_refine_ls_wR_factor_ref 0.2475
_reflns_number_gt 1922
_reflns_number_total 3609
_reflns_threshold_expression I>2\s(I)
_cod_data_source_file hk2510.cif
_cod_data_source_block I
_cod_original_sg_symbol_H-M 'P 21/n'
_cod_database_code 2219363
_cod_database_fobs_code 2219363

loop_
_symmetry_equiv_pos_as_xyz
'x, y, z'
'-x+1/2, y+1/2, -z+1/2'
'-x, -y, -z'
'x-1/2, -y-1/2, z-1/2'

loop_
_atom_site_type_symbol
_atom_site_label
_atom_site_fract_x
_atom_site_fract_y
_atom_site_fract_z
_atom_site_U_iso_or_equiv
_atom_site_adp_type
_atom_site_calc_flag
_atom_site_refinement_flags
_atom_site_occupancy
Cl Cl1 1.21022(15) 1.15534(9) 0.61828(12) 0.0527(5) Uani d . 1
Cl Cl2 1.06547(19) 0.83402(11) 0.80001(17) 0.0914(8) Uani d . 1
F F1 0.4001(5) 0.7889(3) 0.7184(3) 0.0975(16) Uani d . 1
F F2 0.4224(4) 0.8023(3) 0.3906(3) 0.0810(13) Uani d . 1
F F3 1.5260(5) 1.0359(3) 0.6887(5) 0.1116(18) Uani d . 1
F F4 1.5722(4) 0.9618(3) 0.8001(4) 0.1039(17) Uani d . 1
F F5 1.8146(6) 1.0579(3) 0.7942(5) 0.145(3) Uani d . 1
F F6 1.8127(6) 1.0156(3) 0.9703(4) 0.1121(18) Uani d . 1
F F7 1.9281(6) 1.1152(3) 0.9350(4) 0.119(2) Uani d . 1
F F8 1.6616(6) 1.1347(3) 0.9601(4) 0.1029(15) Uani d . 1
O O1 0.6850(4) 0.7921(2) 0.6546(4) 0.0703(15) Uani d . 1
O O2 0.6981(4) 1.0216(3) 0.5376(3) 0.0505(11) Uani d . 1
O O3 1.4248(4) 1.0694(3) 0.7916(4) 0.0758(16) Uani d . 1
N N1 0.5870(4) 0.9045(2) 0.5577(3) 0.0359(11) Uani d . 1
H H1A 0.5033 0.9242 0.5175 0.043 Uiso calc R 1
N N2 0.8483(4) 0.9219(2) 0.6377(3) 0.0327(10) Uani d . 1
H H2A 0.8468 0.8724 0.6576 0.039 Uiso calc R 1
C C1 0.1954(8) 0.7296(5) 0.5816(6) 0.074(2) Uani d U 1
H H1B 0.1414 0.7140 0.6242 0.089 Uiso calc R 1
C C2 0.1405(7) 0.7183(4) 0.4832(5) 0.0588(17) Uani d U 1
H H2B 0.0444 0.6945 0.4569 0.071 Uiso calc R 1
C C3 0.2142(7) 0.7389(4) 0.4199(5) 0.0607(17) Uani d U 1
H H3A 0.1704 0.7275 0.3519 0.073 Uiso calc R 1
C C4 0.3505(6) 0.7758(4) 0.4526(4) 0.0450(14) Uani d U 1
C C5 0.4228(6) 0.7893(3) 0.5551(4) 0.0435(14) Uani d U 1
C C6 0.3397(7) 0.7666(4) 0.6175(5) 0.0568(16) Uani d U 1
C C7 0.5790(6) 0.8247(3) 0.5960(4) 0.0437(14) Uani d . 1
C C8 0.7151(6) 0.9534(3) 0.5785(4) 0.0407(14) Uani d . 1
C C9 0.9852(5) 0.9614(3) 0.6689(4) 0.0330(12) Uani d U 1
C C10 1.0214(5) 1.0332(3) 0.6291(4) 0.0368(12) Uani d U 1
H H10A 0.9477 1.0595 0.5770 0.044 Uiso calc R 1
C C11 1.1661(5) 1.0655(3) 0.6667(4) 0.0355(12) Uani d U 1
C C12 1.2807(6) 1.0310(4) 0.7494(5) 0.0518(16) Uani d U 1
C C13 1.2445(7) 0.9591(4) 0.7901(5) 0.0572(17) Uani d U 1
H H13A 1.3159 0.9350 0.8453 0.069 Uiso calc R 1
C C14 1.1065(5) 0.9252(3) 0.7492(4) 0.0391(13) Uani d U 1
C C15 1.5460(7) 1.0386(4) 0.8024(7) 0.079(3) Uani d . 1
C C16 1.6854(8) 1.0845(5) 0.8271(9) 0.107(4) Uani d . 1
H H16A 1.6576 1.1394 0.7999 0.129 Uiso calc R 1
C C17 1.7772(11) 1.0946(6) 0.9319(7) 0.089 Uani d . 1

loop_
_atom_site_aniso_label
_atom_site_aniso_U_11
_atom_site_aniso_U_22
_atom_site_aniso_U_33
_atom_site_aniso_U_12
_atom_site_aniso_U_13
_atom_site_aniso_U_23
Cl1 0.0401(8) 0.0436(9) 0.0782(11) -0.0152(6) 0.0242(7) -0.0007(7)
Cl2 0.0513(10) 0.0599(12) 0.1330(18) -0.0100(8) -0.0123(10) 0.0497(12)
F1 0.097(3) 0.135(4) 0.051(3) -0.054(3) 0.010(2) 0.026(2)
F2 0.086(3) 0.103(3) 0.059(3) -0.045(3) 0.030(2) -0.034(2)
F3 0.099(4) 0.106(4) 0.133(5) -0.034(3) 0.041(3) -0.032(3)
F4 0.054(2) 0.072(3) 0.172(5) -0.010(2) 0.019(3) -0.015(3)
F5 0.092(3) 0.141(5) 0.225(7) -0.023(3) 0.082(4) -0.111(5)
F6 0.127(4) 0.104(4) 0.095(4) -0.017(3) 0.021(3) 0.052(3)
F7 0.099(3) 0.083(3) 0.116(4) -0.024(3) -0.048(3) 0.006(3)
F8 0.097(3) 0.111(4) 0.103(4) -0.001(3) 0.034(3) -0.012(3)
O1 0.029(2) 0.047(3) 0.107(4) 0.0006(18) -0.017(2) 0.037(2)
O2 0.046(2) 0.047(3) 0.057(3) -0.0033(19) 0.013(2) -0.005(2)
O3 0.035(2) 0.043(3) 0.129(5) -0.009(2) -0.001(2) 0.009(3)
N1 0.028(2) 0.019(2) 0.058(3) 0.0007(17) 0.009(2) 0.0093(19)
N2 0.028(2) 0.025(2) 0.043(3) -0.0005(17) 0.0085(19) -0.0044(19)
C1 0.070(4) 0.082(5) 0.076(4) -0.028(4) 0.032(4) 0.017(4)
C2 0.046(3) 0.051(4) 0.071(4) -0.016(3) 0.007(3) 0.003(3)
C3 0.059(4) 0.061(4) 0.051(4) -0.023(3) 0.002(3) -0.014(3)
C4 0.045(3) 0.046(3) 0.042(3) -0.003(3) 0.011(3) -0.004(3)
C5 0.039(3) 0.042(3) 0.047(3) -0.006(2) 0.011(2) 0.010(3)
C6 0.044(3) 0.067(4) 0.053(4) -0.009(3) 0.007(3) 0.014(3)
C7 0.045(3) 0.039(3) 0.047(4) -0.010(3) 0.016(3) 0.004(3)
C8 0.037(3) 0.027(3) 0.051(4) 0.000(2) 0.005(3) 0.009(3)
C9 0.026(2) 0.036(3) 0.036(3) 0.000(2) 0.009(2) -0.005(2)
C10 0.032(2) 0.040(3) 0.042(3) -0.007(2) 0.016(2) -0.003(2)
C11 0.033(3) 0.035(3) 0.044(3) -0.009(2) 0.020(2) 0.008(2)
C12 0.030(3) 0.053(4) 0.065(4) -0.003(2) 0.006(3) 0.004(3)
C13 0.042(3) 0.051(4) 0.071(4) 0.013(3) 0.007(3) 0.017(3)
C14 0.022(2) 0.042(3) 0.049(3) 0.012(2) 0.005(2) 0.009(2)
C15 0.029(3) 0.050(5) 0.142(8) 0.006(3) 0.007(4) -0.014(4)
C16 0.041(4) 0.046(4) 0.219(11) -0.009(3) 0.021(5) 0.007(6)
C17 0.080 0.089 0.096 -0.006 0.026 0.004

loop_
_atom_type_symbol
_atom_type_description
_atom_type_scat_dispersion_real
_atom_type_scat_dispersion_imag
_atom_type_scat_source
C C 0.0033 0.0016 'International Tables Vol C Tables 4.2.6.8 and 6.1.1.4'
H H 0.0000 0.0000 'International Tables Vol C Tables 4.2.6.8 and 6.1.1.4'
N N 0.0061 0.0033 'International Tables Vol C Tables 4.2.6.8 and 6.1.1.4'
O O 0.0106 0.0060 'International Tables Vol C Tables 4.2.6.8 and 6.1.1.4'
F F 0.0171 0.0103 'International Tables Vol C Tables 4.2.6.8 and 6.1.1.4'
Cl Cl 0.1484 0.1585 'International Tables Vol C Tables 4.2.6.8 and 6.1.1.4'

loop_
_geom_angle_atom_site_label_1
_geom_angle_atom_site_label_2
_geom_angle_atom_site_label_3
_geom_angle
C8 N1 C7 126.7(4)
C8 N1 H1A 116.6
C7 N1 H1A 116.6
C2 C1 C6 115.8(6)
C2 C1 H1B 122.1
C6 C1 H1B 122.1
C8 N2 C9 125.8(4)
C8 N2 H2A 117.1
C9 N2 H2A 117.1
C1 C2 C3 124.0(6)
C1 C2 H2B 118.0
C3 C2 H2B 118.0
C15 O3 C12 125.5(6)
C2 C3 C4 120.9(6)
C2 C3 H3A 119.6
C4 C3 H3A 119.6
F2 C4 C3 122.4(6)
F2 C4 C5 117.0(5)
C3 C4 C5 120.7(6)
C6 C5 C4 115.6(5)
C6 C5 C7 121.6(5)
C4 C5 C7 122.8(5)
C5 C6 F1 116.8(5)
C5 C6 C1 122.9(6)
F1 C6 C1 120.1(6)
O1 C7 N1 123.1(5)
O1 C7 C5 125.0(5)
N1 C7 C5 111.9(5)
O2 C8 N2 125.8(5)
O2 C8 N1 116.9(4)
N2 C8 N1 117.2(5)
N2 C9 C10 126.3(5)
N2 C9 C14 117.6(5)
C10 C9 C14 116.0(4)
C11 C10 C9 120.1(5)
C11 C10 H10A 120.0
C9 C10 H10A 120.0
C10 C11 C12 122.7(5)
C10 C11 Cl1 120.0(4)
C12 C11 Cl1 117.2(4)
C13 C12 C11 117.4(5)
C13 C12 O3 121.2(5)
C11 C12 O3 121.4(5)
C14 C13 C12 119.7(5)
C14 C13 H13A 120.2
C12 C13 H13A 120.2
C13 C14 C9 123.9(5)
C13 C14 Cl2 118.8(4)
C9 C14 Cl2 117.2(4)
O3 C15 F4 126.1(6)
O3 C15 C16 122.7(7)
F4 C15 C16 111.1(6)
O3 C15 F3 94.9(6)
F4 C15 F3 84.7(6)
C16 C15 F3 93.7(7)
C15 C16 C17 119.4(9)
C15 C16 F5 121.4(7)
C17 C16 F5 94.9(6)
C15 C16 H16A 106.6
C17 C16 H16A 106.6
F5 C16 H16A 106.6
F6 C17 F8 115.2(7)
F6 C17 F7 95.9(6)
F8 C17 F7 134.6(8)
F6 C17 C16 105.8(7)
F8 C17 C16 95.3(7)
F7 C17 C16 107.7(7)

loop_
_geom_bond_atom_site_label_1
_geom_bond_atom_site_label_2
_geom_bond_distance
Cl1 C11 1.727(5)
Cl2 C14 1.751(6)
F1 C6 1.398(7)
F2 C4 1.327(7)
F3 C15 1.552(10)
F4 C15 1.284(8)
F5 C16 1.477(9)
F6 C17 1.403(10)
F7 C17 1.420(10)
F8 C17 1.415(10)
O1 C7 1.186(6)
N1 C8 1.380(6)
N1 C7 1.427(7)
N1 H1A 0.8600
C1 C2 1.327(10)
C1 C6 1.401(9)
C1 H1B 0.9300
N2 C8 1.347(6)
N2 C9 1.361(6)
N2 H2A 0.8600
O2 C8 1.245(6)
C2 C3 1.326(9)
C2 H2B 0.9300
O3 C15 1.191(7)
O3 C12 1.418(6)
C3 C4 1.338(8)
C3 H3A 0.9300
C4 C5 1.399(8)
C5 C6 1.389(8)
C5 C7 1.488(7)
C9 C10 1.390(7)
C9 C14 1.439(7)
C10 C11 1.374(7)
C10 H10A 0.9300
C11 C12 1.414(7)
C12 C13 1.398(8)
C13 C14 1.338(8)
C13 H13A 0.9300
C15 C16 1.434(9)
C16 C17 1.455(13)
C16 H16A 0.9800

loop_
_geom_hbond_atom_site_label_D
_geom_hbond_atom_site_label_H
_geom_hbond_atom_site_label_A
_geom_hbond_site_symmetry_A
_geom_hbond_distance_DH
_geom_hbond_distance_HA
_geom_hbond_distance_DA
_geom_hbond_angle_DHA
_geom_hbond_publ_flag
N2 H2A Cl2 . 0.86 2.43 2.892(4) 114.7 yes
N2 H2A O1 . 0.86 1.98 2.664(6) 135.4 yes
N1 H1A O2 3_676 0.86 1.98 2.814(6) 163.2 yes
C10 H10A O2 . 0.93 2.28 2.851(6) 119.0 yes

loop_
_cod_related_entry_id
_cod_related_entry_database
_cod_related_entry_code
1 ChemSpider 64813
